data_2003158
loop_
_publ_author_name
'Figgis, B. N.'
'Sobolev, A. N.'
'Reynolds, P. A.'

_publ_section_title
;
 Phase Transitions and Structures at 10, 92 and 293 K in Eight Trigonal
 Double Salts
 <i>M</i>^I^[<i>M</i>^III^(NH~3~)~6~](ClO~4~)~2~<i>X</i>~2~
;
_journal_issue 5
_journal_name_full 'Acta Crystallographica Section B'
_journal_page_first 613
_journal_page_last 625
_journal_paper_doi 10.1107/S0108768198002328
_journal_volume 54
_journal_year 1998
_chemical_formula_iupac 'Rb[Ru(N H3)6],2(Cl O4),2Cl'
_chemical_formula_moiety 'Rb1,N6 H18 Ru1,2(ClO4),2Cl'
_chemical_formula_sum 'Cl4 H18 N6 O8 Rb Ru'
_chemical_formula_weight 558.54
_chemical_name_systematic
;
 ?
;
_space_group_IT_number 148
_symmetry_cell_setting trigonal
_symmetry_space_group_name_Hall '-R 3'
_symmetry_space_group_name_H-M 'R -3 :H'
_audit_creation_method SHELXL-97
_cell_angle_alpha 90.00
_cell_angle_beta 90.00
_cell_angle_gamma 120.00
_cell_formula_units_Z 3
_cell_length_a 7.0900(10)
_cell_length_b 7.0900(10)
_cell_length_c 27.351(5)
_cell_measurement_reflns_used 18
_cell_measurement_temperature 9.5(3)
_cell_measurement_theta_max 20.3
_cell_measurement_theta_min 16.5
_cell_volume 1190.7(3)
_computing_cell_refinement 'Local diffractometer control software'
_computing_data_collection 'Local diffractometer control software'
_computing_data_reduction 'PROFIT (Streltsov & Zavodnik, 1989)'
_computing_molecular_graphics 'SHELXTL (Sheldrick, 1983)'
_computing_publication_material 'SHELXTL (Sheldrick, 1983)'
_computing_structure_refinement 'SHELXL-97 (Sheldrick, 1997)'
_computing_structure_solution 'SHELXS-86 (Sheldrick, 1990)'
_diffrn_ambient_temperature 10(2)
_diffrn_measured_fraction_theta_full 0.335
_diffrn_measured_fraction_theta_max 0.335
_diffrn_measurement_device_type 'Huber 512'
_diffrn_measurement_method \w/2\q
_diffrn_radiation_monochromator none
_diffrn_radiation_source 'fine-focus sealed tube'
_diffrn_radiation_type MoK\a
_diffrn_radiation_wavelength 0.71073
_diffrn_reflns_av_R_equivalents 0.0201
_diffrn_reflns_av_sigmaI/netI 0.0119
_diffrn_reflns_limit_h_max 15
_diffrn_reflns_limit_h_min -15
_diffrn_reflns_limit_k_max 15
_diffrn_reflns_limit_k_min -15
_diffrn_reflns_limit_l_max 58
_diffrn_reflns_limit_l_min -58
_diffrn_reflns_number 16066
_diffrn_reflns_theta_full 50.16
_diffrn_reflns_theta_max 50.16
_diffrn_reflns_theta_min 2.23
_diffrn_standards_decay_% 1.3
_diffrn_standards_interval_count 100
_diffrn_standards_number 3
_exptl_absorpt_coefficient_mu 4.747
_exptl_absorpt_correction_T_max 0.5425
_exptl_absorpt_correction_T_min 0.3558
_exptl_absorpt_correction_type gaussian
_exptl_crystal_colour Yellow
_exptl_crystal_density_diffrn 2.337
_exptl_crystal_density_method 'not measured'
_exptl_crystal_description 'Trigonal antiprism'
_exptl_crystal_F_000 819
_exptl_crystal_size_max 0.27
_exptl_crystal_size_mid 0.27
_exptl_crystal_size_min 0.14
_refine_diff_density_max 0.914
_refine_diff_density_min -1.075
_refine_ls_extinction_coef 0.0033(2)
_refine_ls_extinction_method 'SHELXTL (Sheldrick, 1983)'
_refine_ls_goodness_of_fit_ref 1.050
_refine_ls_hydrogen_treatment mixed
_refine_ls_matrix_type full
_refine_ls_number_parameters 46
_refine_ls_number_reflns 2827
_refine_ls_number_restraints 0
_refine_ls_restrained_S_all 1.050
_refine_ls_R_factor_all 0.0268
_refine_ls_R_factor_gt 0.0198
_refine_ls_shift/su_max 0.002
_refine_ls_shift/su_mean 0.000
_refine_ls_structure_factor_coef Fsqd
_refine_ls_weighting_details 'w=1/[\s^2^(Fo^2^)+(0.0293P)^2^+1.4386P] where P=(Fo^2^+2Fc^2^)/3'
_refine_ls_weighting_scheme calc
_refine_ls_wR_factor_ref 0.0511
_reflns_number_gt 2589
_reflns_number_total 2827
_reflns_threshold_expression >2sigma(I)
_cod_data_source_file ta0002.cif
_cod_data_source_block Vb
_cod_depositor_comments
;
The following automatic conversions were performed:
'_symmetry_cell_setting' value 'Trigonal' changed to 'trigonal' according
to '/home/saulius/struct/CIF-dictionaries/cif_core.dic' dictionary named
'cif_core.dic' version 2.4.1 from
2010-06-29.

'_exptl_absorpt_correction_type' value 'Gaussian' changed to
'gaussian' according to
'/home/saulius/struct/CIF-dictionaries/cif_core.dic' dictionary named
'cif_core.dic' version 2.4.1 from 2010-06-29.

Automatic conversion script
Id: cif_fix_enum 1527 2010-12-29 10:47:43Z saulius 

The following automatic conversions were performed:

'_symmetry_cell_setting' value 'Trigonal' changed to 'trigonal'
according to /home/saulius/struct/CIF-dictionaries/cif_core.dic
dictionary named 'cif_core.dic' version 2.4.1 from
2010-06-29.

'_exptl_absorpt_correction_type' value 'Gaussian'
changed to 'gaussian' according to
/home/saulius/struct/CIF-dictionaries/cif_core.dic dictionary named
'cif_core.dic' version 2.4.1 from 2010-06-29.

Automatic conversion script
Id: cif_fix_values 1715 2011-07-08 13:25:40Z adriana 

The following automatic conversions were performed:

'_refine_ls_weighting_scheme' value 'calc
w=1/[\s^2^(Fo^2^)+(0.0293P)^2^+1.4386P] where P=(Fo^2^+2Fc^2^)/3' was
changed to 'calc'. New tag '_refine_ls_weighting_details' was
created. The value of the new tag was set to
'w=1/[\s^2^(Fo^2^)+(0.0293P)^2^+1.4386P] where P=(Fo^2^+2Fc^2^)/3'.

Automatic conversion script
Id: cif_fix_values 3143 2015-03-26 13:38:13Z robertas 
;
_cod_original_sg_symbol_H-M R-3
_cod_original_formula_sum 'Cl4 H18 N6 O8 Rb1 Ru1'
_cod_database_code 2003158

loop_
_symmetry_equiv_pos_as_xyz
'x, y, z'
'-y, x-y, z'
'-x+y, -x, z'
'x+2/3, y+1/3, z+1/3'
'-y+2/3, x-y+1/3, z+1/3'
'-x+y+2/3, -x+1/3, z+1/3'
'x+1/3, y+2/3, z+2/3'
'-y+1/3, x-y+2/3, z+2/3'
'-x+y+1/3, -x+2/3, z+2/3'
'-x, -y, -z'
'y, -x+y, -z'
'x-y, x, -z'
'-x+2/3, -y+1/3, -z+1/3'
'y+2/3, -x+y+1/3, -z+1/3'
'x-y+2/3, x+1/3, -z+1/3'
'-x+1/3, -y+2/3, -z+2/3'
'y+1/3, -x+y+2/3, -z+2/3'
'x-y+1/3, x+2/3, -z+2/3'

loop_
_atom_site_label
_atom_site_fract_x
_atom_site_fract_y
_atom_site_fract_z
_atom_site_U_iso_or_equiv
_atom_site_adp_type
_atom_site_calc_flag
_atom_site_refinement_flags
_atom_site_occupancy
_atom_site_disorder_assembly
_atom_site_disorder_group
_atom_site_type_symbol
Ru 0.0000 0.0000 0.0000 0.00513(2) Uani d S 1 . . Ru
N 0.16788(13) -0.11250(13) -0.04367(3) 0.00935(12) Uani d . 1 . . N
H(1) 0.220(4) -0.189(5) -0.0282(7) 0.011(4) Uiso d . 1 . . H
H(2) 0.304(4) -0.006(4) -0.0505(9) 0.017(5) Uiso d . 1 . . H
H(3) 0.100(6) -0.176(6) -0.0704(9) 0.038(9) Uiso d . 1 . . H
Cl 0.0000 0.0000 0.185561(10) 0.00644(4) Uani d S 1 . . Cl
O(1) 0.0000 0.0000 0.13282(4) 0.01150(15) Uani d S 1 . . O
O(2) 0.08546(12) -0.13461(12) 0.20351(3) 0.01010(12) Uani d . 1 . . O
Cl(1) 0.0000 0.0000 0.376444(12) 0.00866(4) Uani d S 1 . . Cl
Rb 0.0000 0.0000 0.5000 0.00632(3) Uani d S 1 . . Rb

loop_
_atom_site_aniso_label
_atom_site_aniso_U_11
_atom_site_aniso_U_22
_atom_site_aniso_U_33
_atom_site_aniso_U_12
_atom_site_aniso_U_13
_atom_site_aniso_U_23
Ru 0.00554(3) 0.00554(3) 0.00429(4) 0.002770(10) 0.000 0.000
N 0.0102(3) 0.0107(3) 0.0081(2) 0.0059(3) 0.00022(17) -0.00084(18)
Cl 0.00680(6) 0.00680(6) 0.00573(8) 0.00340(3) 0.000 0.000
O(1) 0.0147(2) 0.0147(2) 0.0051(2) 0.00735(12) 0.000 0.000
O(2) 0.0112(3) 0.0103(3) 0.0113(2) 0.0073(3) 0.00015(17) 0.00121(17)
Cl(1) 0.00886(6) 0.00886(6) 0.00826(8) 0.00443(3) 0.000 0.000
Rb 0.00641(4) 0.00641(4) 0.00613(5) 0.00321(2) 0.000 0.000

loop_
_atom_type_symbol
_atom_type_description
_atom_type_scat_dispersion_real
_atom_type_scat_dispersion_imag
_atom_type_scat_source
N N 0.0061 0.0033 'International Tables Vol C Tables 4.2.6.8 and 6.1.1.4'
H H 0.0000 0.0000 'International Tables Vol C Tables 4.2.6.8 and 6.1.1.4'
O O 0.0106 0.0060 'International Tables Vol C Tables 4.2.6.8 and 6.1.1.4'
Cl Cl 0.1484 0.1585 'International Tables Vol C Tables 4.2.6.8 and 6.1.1.4'
Ru Ru -1.2594 0.8363 'International Tables Vol C Tables 4.2.6.8 and 6.1.1.4'
Rb Rb -0.9393 2.9676 'International Tables Vol C Tables 4.2.6.8 and 6.1.1.4'

loop_
_geom_angle_atom_site_label_1
_geom_angle_atom_site_label_2
_geom_angle_atom_site_label_3
_geom_angle_site_symmetry_1
_geom_angle_site_symmetry_3
_geom_angle
N Ru N 3 12 180.0
N Ru N 3 2 90.97(3)
N Ru N 12 2 89.04(3)
N Ru N 3 . 90.96(3)
N Ru N 12 . 89.04(3)
N Ru N 2 . 90.96(3)
N Ru N 3 11 89.04(3)
N Ru N 12 11 90.96(3)
N Ru N 2 11 180.0
N Ru N . 11 89.04(3)
N Ru N 3 10 89.04(3)
N Ru N 12 10 90.96(3)
N Ru N 2 10 89.04(3)
N Ru N . 10 180.0
N Ru N 11 10 90.96(3)
Ru N H(1) . . 116.1(12)
Ru N H(2) . . 111.8(17)
H(1) N H(2) . . 91(2)
Ru N H(3) . . 114(2)
H(1) N H(3) . . 112(3)
H(2) N H(3) . . 110(3)
O(1) Cl O(2) . 2 109.81(3)
O(1) Cl O(2) . 3 109.81(3)
O(2) Cl O(2) 2 3 109.13(3)
O(1) Cl O(2) . . 109.81(3)
O(2) Cl O(2) 2 . 109.13(3)
O(2) Cl O(2) 3 . 109.13(3)
Cl O(2) Rb . 7_544 138.63(4)
O(2) Rb O(2) 5_445 17 180.0
O(2) Rb O(2) 5_445 6 108.795(16)
O(2) Rb O(2) 17 6 71.205(16)
O(2) Rb O(2) 5_445 18_445 71.205(16)
O(2) Rb O(2) 17 18_445 108.795(16)
O(2) Rb O(2) 6 18_445 180.0
O(2) Rb O(2) 5_445 16_545 71.206(16)
O(2) Rb O(2) 17 16_545 108.794(16)
O(2) Rb O(2) 6 16_545 71.206(16)
O(2) Rb O(2) 18_445 16_545 108.794(16)
O(2) Rb O(2) 5_445 4_455 108.794(16)
O(2) Rb O(2) 17 4_455 71.206(16)
O(2) Rb O(2) 6 4_455 108.794(16)
O(2) Rb O(2) 18_445 4_455 71.206(16)
O(2) Rb O(2) 16_545 4_455 180.0
O(2) Rb Cl(1) 5_445 10_556 69.860(16)
O(2) Rb Cl(1) 17 10_556 110.140(15)
O(2) Rb Cl(1) 6 10_556 69.860(15)
O(2) Rb Cl(1) 18_445 10_556 110.140(15)
O(2) Rb Cl(1) 16_545 10_556 110.140(15)
O(2) Rb Cl(1) 4_455 10_556 69.860(15)
O(2) Rb Cl(1) 5_445 . 110.140(16)
O(2) Rb Cl(1) 17 . 69.860(15)
O(2) Rb Cl(1) 6 . 110.140(15)
O(2) Rb Cl(1) 18_445 . 69.860(15)
O(2) Rb Cl(1) 16_545 . 69.860(15)
O(2) Rb Cl(1) 4_455 . 110.140(15)
Cl(1) Rb Cl(1) 10_556 . 180.0

loop_
_geom_bond_atom_site_label_1
_geom_bond_atom_site_label_2
_geom_bond_site_symmetry_2
_geom_bond_distance
Ru N 3 2.1045(8)
Ru N 12 2.1045(8)
Ru N 2 2.1045(8)
Ru N . 2.1045(8)
Ru N 11 2.1045(8)
Ru N 10 2.1045(8)
N H(1) . 0.90(2)
N H(2) . 0.90(2)
N H(3) . 0.87(3)
Cl O(1) . 1.4426(11)
Cl O(2) 2 1.4482(8)
Cl O(2) 3 1.4482(7)
Cl O(2) . 1.4482(7)
O(2) Rb 7_544 2.9267(8)
Cl(1) Rb . 3.3794(7)
Rb O(2) 5_445 2.9266(8)
Rb O(2) 17 2.9266(8)
Rb O(2) 6 2.9266(8)
Rb O(2) 18_445 2.9266(8)
Rb O(2) 16_545 2.9267(8)
Rb O(2) 4_455 2.9267(8)
Rb Cl(1) 10_556 3.3794(7)
